data_4120444
loop_
_publ_author_name
'Liu, Guangfeng'
'Liu, Jie'
'Liu, Yang'
'Tao, Xutang'

_publ_section_title
;
 Oriented Single-Crystal-to-Single-Crystal Phase Transition with Dramatic
 Changes in the Dimensions of Crystals.
;
_journal_issue 2
_journal_name_full 'Journal of the American Chemical Society'
_journal_page_first 590
_journal_page_last 593
_journal_paper_doi 10.1021/ja4102634
_journal_volume 136
_journal_year 2014
_chemical_formula_moiety 'C18 H12 Cu N2 O2, C12 H4 N4'
_chemical_formula_sum 'C30 H16 Cu N6 O2'
_chemical_formula_weight 556.03
_chemical_name_systematic
;
 ?
;
_space_group_IT_number 2
_symmetry_cell_setting triclinic
_symmetry_space_group_name_Hall '-P 1'
_symmetry_space_group_name_H-M 'P -1'
_atom_sites_solution_hydrogens geom
_atom_sites_solution_primary direct
_atom_sites_solution_secondary difmap
_audit_creation_method SHELXL-97
_cell_angle_alpha 77.4280(10)
_cell_angle_beta 73.1560(10)
_cell_angle_gamma 77.7960(10)
_cell_formula_units_Z 1
_cell_length_a 7.9746(11)
_cell_length_b 8.2474(11)
_cell_length_c 9.7454(13)
_cell_measurement_reflns_used 5195
_cell_measurement_temperature 150(2)
_cell_measurement_theta_max 26.60
_cell_measurement_theta_min 2.21
_cell_volume 591.15(14)
_computing_cell_refinement 'Bruker SAINT'
_computing_data_collection 'Bruker APEX2'
_computing_data_reduction 'Bruker SAINT'
_computing_molecular_graphics 'Bruker SHELXTL'
_computing_publication_material 'Bruker SHELXTL'
_computing_structure_refinement 'SHELXL-97 (Sheldrick, 2008)'
_computing_structure_solution 'SHELXS-97 (Sheldrick, 2008)'
_diffrn_ambient_temperature 150(2)
_diffrn_measured_fraction_theta_full 0.995
_diffrn_measured_fraction_theta_max 0.995
_diffrn_measurement_device_type 'Bruker APEX-II CCD'
_diffrn_measurement_method '\f and \w scans'
_diffrn_radiation_monochromator graphite
_diffrn_radiation_source 'fine-focus sealed tube'
_diffrn_radiation_type MoK\a
_diffrn_radiation_wavelength 0.71073
_diffrn_reflns_av_R_equivalents 0.0160
_diffrn_reflns_av_sigmaI/netI 0.0171
_diffrn_reflns_limit_h_max 9
_diffrn_reflns_limit_h_min -9
_diffrn_reflns_limit_k_max 10
_diffrn_reflns_limit_k_min -10
_diffrn_reflns_limit_l_max 12
_diffrn_reflns_limit_l_min -12
_diffrn_reflns_number 6511
_diffrn_reflns_theta_full 26.60
_diffrn_reflns_theta_max 26.60
_diffrn_reflns_theta_min 2.21
_exptl_absorpt_coefficient_mu 0.967
_exptl_absorpt_correction_T_max 0.9354
_exptl_absorpt_correction_T_min 0.6460
_exptl_absorpt_correction_type multi-scan
_exptl_absorpt_process_details 'APEX2 Software Suite (Bruker,2009)'
_exptl_crystal_colour black
_exptl_crystal_density_diffrn 1.562
_exptl_crystal_density_method 'not measured'
_exptl_crystal_description plate
_exptl_crystal_F_000 283
_exptl_crystal_size_max 0.50
_exptl_crystal_size_mid 0.33
_exptl_crystal_size_min 0.07
_refine_diff_density_max 0.355
_refine_diff_density_min -0.251
_refine_diff_density_rms 0.053
_refine_ls_extinction_method none
_refine_ls_goodness_of_fit_ref 1.049
_refine_ls_hydrogen_treatment constr
_refine_ls_matrix_type full
_refine_ls_number_parameters 178
_refine_ls_number_reflns 2462
_refine_ls_number_restraints 0
_refine_ls_restrained_S_all 1.049
_refine_ls_R_factor_all 0.0231
_refine_ls_R_factor_gt 0.0228
_refine_ls_shift/su_max 0.015
_refine_ls_shift/su_mean 0.002
_refine_ls_structure_factor_coef Fsqd
_refine_ls_weighting_details 'calc w=1/[\s^2^(Fo^2^)+(0.0279P)^2^+0.3521P] where P=(Fo^2^+2Fc^2^)/3'
_refine_ls_weighting_scheme calc
_refine_ls_wR_factor_gt 0.0622
_refine_ls_wR_factor_ref 0.0623
_reflns_number_gt 2425
_reflns_number_total 2462
_reflns_threshold_expression >2sigma(I)
_cod_data_source_file ja4102634_si_002.cif
_cod_data_source_block FormII150K
_cod_depositor_comments
;
The following automatic conversions were performed:

'_symmetry_cell_setting' value 'Triclinic' changed to 'triclinic'
according to
/usr/data/users/saulius/automatic-downloads/current/ACS/lib/dictionaries/cif_core.dic
dictionary named 'cif_core.dic' version 2.4.2 from 2011-04-26.

Automatic conversion script
Id: cif_fix_values 2281 2013-09-26 08:29:07Z andrius 
;
_cod_original_sg_symbol_H-M 'P-1   '
_cod_database_code 4120444

loop_
_symmetry_equiv_pos_as_xyz
'x, y, z'
'-x, -y, -z'

loop_
_atom_site_label
_atom_site_type_symbol
_atom_site_fract_x
_atom_site_fract_y
_atom_site_fract_z
_atom_site_U_iso_or_equiv
_atom_site_adp_type
_atom_site_occupancy
_atom_site_symmetry_multiplicity
_atom_site_calc_flag
_atom_site_refinement_flags
Cu1 Cu 0.0000 0.0000 0.0000 0.01869(9) Uani 1 2 d S
O1 O -0.07725(15) -0.09211(12) -0.13372(11) 0.0240(2) Uani 1 1 d .
N1 N 0.3025(2) 0.20500(19) 0.57663(16) 0.0357(3) Uani 1 1 d .
N2 N 0.3893(2) 0.57462(19) 0.80193(18) 0.0393(4) Uani 1 1 d .
N3 N 0.05799(16) -0.21648(15) 0.11928(13) 0.0194(2) Uani 1 1 d .
C1 C 0.3474(2) 0.23187(19) 0.66992(17) 0.0254(3) Uani 1 1 d .
C2 C 0.4014(2) 0.26302(19) 0.78851(16) 0.0228(3) Uani 1 1 d .
C3 C 0.45031(19) 0.13361(18) 0.89269(16) 0.0215(3) Uani 1 1 d .
C4 C 0.5029(2) 0.16634(19) 1.01219(16) 0.0236(3) Uani 1 1 d .
H4 H 0.5044 0.2768 1.0189 0.028 Uiso 1 1 calc R
C5 C 0.4499(2) -0.04021(19) 0.88544(16) 0.0231(3) Uani 1 1 d .
H5 H 0.4168 -0.0649 0.8093 0.028 Uiso 1 1 calc R
C6 C 0.3959(2) 0.4365(2) 0.79545(17) 0.0259(3) Uani 1 1 d .
C7 C -0.12393(18) 0.02616(18) -0.23705(15) 0.0193(3) Uani 1 1 d .
C8 C 0.11626(18) -0.19660(17) 0.23152(15) 0.0180(3) Uani 1 1 d .
C9 C 0.0468(2) -0.36950(19) 0.10428(17) 0.0250(3) Uani 1 1 d .
H9 H 0.0074 -0.3822 0.0268 0.030 Uiso 1 1 calc R
C10 C 0.0929(2) -0.51314(19) 0.20214(19) 0.0301(3) Uani 1 1 d .
H10 H 0.0835 -0.6192 0.1897 0.036 Uiso 1 1 calc R
C11 C 0.1519(2) -0.49531(19) 0.31591(17) 0.0270(3) Uani 1 1 d .
H11 H 0.1831 -0.5898 0.3809 0.032 Uiso 1 1 calc R
C12 C 0.16554(19) -0.33370(18) 0.33520(16) 0.0212(3) Uani 1 1 d .
C13 C 0.2234(2) -0.2996(2) 0.44850(16) 0.0245(3) Uani 1 1 d .
H13 H 0.2580 -0.3871 0.5178 0.029 Uiso 1 1 calc R
C14 C -0.2280(2) 0.1356(2) -0.45532(16) 0.0241(3) Uani 1 1 d .
H14 H -0.2635 0.1140 -0.5316 0.029 Uiso 1 1 calc R
C15 C -0.1811(2) -0.00018(19) -0.35092(16) 0.0228(3) Uani 1 1 d .
H15 H -0.1883 -0.1089 -0.3583 0.027 Uiso 1 1 calc R

loop_
_atom_site_aniso_label
_atom_site_aniso_U_11
_atom_site_aniso_U_22
_atom_site_aniso_U_33
_atom_site_aniso_U_23
_atom_site_aniso_U_13
_atom_site_aniso_U_12
Cu1 0.02441(14) 0.01421(13) 0.01988(14) -0.00004(9) -0.01176(10) -0.00264(9)
O1 0.0343(6) 0.0161(5) 0.0253(5) -0.0010(4) -0.0163(5) -0.0026(4)
N1 0.0450(9) 0.0350(8) 0.0326(8) -0.0013(6) -0.0218(7) -0.0060(7)
N2 0.0485(9) 0.0283(8) 0.0428(9) -0.0068(6) -0.0161(7) -0.0029(7)
N3 0.0228(6) 0.0167(6) 0.0203(6) -0.0012(5) -0.0094(5) -0.0034(5)
C1 0.0277(8) 0.0230(7) 0.0253(8) 0.0018(6) -0.0116(6) -0.0030(6)
C2 0.0228(7) 0.0249(7) 0.0215(7) -0.0022(6) -0.0077(6) -0.0043(6)
C3 0.0207(7) 0.0240(7) 0.0201(7) -0.0017(6) -0.0062(5) -0.0051(5)
C4 0.0275(8) 0.0225(7) 0.0229(7) -0.0038(6) -0.0077(6) -0.0063(6)
C5 0.0266(7) 0.0267(7) 0.0195(7) -0.0042(6) -0.0090(6) -0.0072(6)
C6 0.0273(8) 0.0278(8) 0.0227(7) -0.0013(6) -0.0103(6) -0.0020(6)
C7 0.0200(7) 0.0185(7) 0.0192(7) -0.0029(5) -0.0060(5) -0.0016(5)
C8 0.0176(6) 0.0188(7) 0.0176(6) -0.0017(5) -0.0053(5) -0.0033(5)
C9 0.0341(8) 0.0203(7) 0.0261(8) -0.0028(6) -0.0164(6) -0.0051(6)
C10 0.0436(9) 0.0167(7) 0.0350(9) -0.0004(6) -0.0188(7) -0.0072(6)
C11 0.0351(8) 0.0191(7) 0.0279(8) 0.0046(6) -0.0151(7) -0.0051(6)
C12 0.0219(7) 0.0211(7) 0.0200(7) 0.0004(5) -0.0063(5) -0.0044(5)
C13 0.0278(8) 0.0263(7) 0.0187(7) 0.0021(6) -0.0095(6) -0.0042(6)
C14 0.0264(7) 0.0309(8) 0.0175(7) -0.0060(6) -0.0087(6) -0.0037(6)
C15 0.0261(7) 0.0207(7) 0.0230(7) -0.0065(6) -0.0072(6) -0.0030(6)

loop_
_atom_type_symbol
_atom_type_description
_atom_type_scat_dispersion_real
_atom_type_scat_dispersion_imag
_atom_type_scat_source
C C 0.0033 0.0016 'International Tables Vol C Tables 4.2.6.8 and 6.1.1.4'
H H 0.0000 0.0000 'International Tables Vol C Tables 4.2.6.8 and 6.1.1.4'
N N 0.0061 0.0033 'International Tables Vol C Tables 4.2.6.8 and 6.1.1.4'
O O 0.0106 0.0060 'International Tables Vol C Tables 4.2.6.8 and 6.1.1.4'
Cu Cu 0.3201 1.2651 'International Tables Vol C Tables 4.2.6.8 and 6.1.1.4'

loop_
_geom_angle_atom_site_label_1
_geom_angle_atom_site_label_2
_geom_angle_atom_site_label_3
_geom_angle
_geom_angle_site_symmetry_1
_geom_angle_site_symmetry_3
O1 Cu1 O1 180.00(3) 2 .
O1 Cu1 N3 95.36(5) 2 2
O1 Cu1 N3 84.64(5) . 2
O1 Cu1 N3 84.64(5) 2 .
O1 Cu1 N3 95.36(5) . .
N3 Cu1 N3 180.00(11) 2 .
C7 O1 Cu1 111.68(9) . .
C9 N3 C8 119.59(12) . .
C9 N3 Cu1 129.33(10) . .
C8 N3 Cu1 111.09(9) . .
N1 C1 C2 178.83(17) . .
C3 C2 C1 121.65(14) . .
C3 C2 C6 122.03(14) . .
C1 C2 C6 116.29(13) . .
C2 C3 C4 121.23(13) . .
C2 C3 C5 120.96(14) . .
C4 C3 C5 117.81(13) . .
C5 C4 C3 121.38(14) 2_657 .
C5 C4 H4 119.3 2_657 .
C3 C4 H4 119.3 . .
C4 C5 C3 120.80(14) 2_657 .
C4 C5 H5 119.6 2_657 .
C3 C5 H5 119.6 . .
N2 C6 C2 179.14(19) . .
O1 C7 C15 125.49(13) . .
O1 C7 C8 117.60(12) . 2
C15 C7 C8 116.91(13) . 2
N3 C8 C12 122.54(13) . .
N3 C8 C7 114.96(12) . 2
C12 C8 C7 122.51(13) . 2
N3 C9 C10 121.83(14) . .
N3 C9 H9 119.1 . .
C10 C9 H9 119.1 . .
C11 C10 C9 119.32(14) . .
C11 C10 H10 120.3 . .
C9 C10 H10 120.3 . .
C10 C11 C12 120.35(14) . .
C10 C11 H11 119.8 . .
C12 C11 H11 119.8 . .
C13 C12 C11 125.46(13) . .
C13 C12 C8 118.17(13) . .
C11 C12 C8 116.37(13) . .
C14 C13 C12 119.39(13) 2 .
C14 C13 H13 120.3 2 .
C12 C13 H13 120.3 . .
C13 C14 C15 122.25(13) 2 .
C13 C14 H14 118.9 2 .
C15 C14 H14 118.9 . .
C7 C15 C14 120.76(13) . .
C7 C15 H15 119.6 . .
C14 C15 H15 119.6 . .

loop_
_geom_bond_atom_site_label_1
_geom_bond_atom_site_label_2
_geom_bond_distance
_geom_bond_site_symmetry_2
Cu1 O1 1.9362(10) 2
Cu1 O1 1.9362(10) .
Cu1 N3 1.9524(12) 2
Cu1 N3 1.9524(12) .
O1 C7 1.3191(17) .
N1 C1 1.146(2) .
N2 C6 1.144(2) .
N3 C9 1.3256(19) .
N3 C8 1.3579(18) .
C1 C2 1.432(2) .
C2 C3 1.380(2) .
C2 C6 1.438(2) .
C3 C4 1.440(2) .
C3 C5 1.451(2) .
C4 C5 1.349(2) 2_657
C4 H4 0.9300 .
C5 C4 1.349(2) 2_657
C5 H5 0.9300 .
C7 C15 1.388(2) .
C7 C8 1.4332(19) 2
C8 C12 1.4138(19) .
C8 C7 1.4332(19) 2
C9 C10 1.405(2) .
C9 H9 0.9300 .
C10 C11 1.369(2) .
C10 H10 0.9300 .
C11 C12 1.416(2) .
C11 H11 0.9300 .
C12 C13 1.413(2) .
C13 C14 1.377(2) 2
C13 H13 0.9300 .
C14 C13 1.377(2) 2
C14 C15 1.406(2) .
C14 H14 0.9300 .
C15 H15 0.9300 .
